data_1100643
loop_
_publ_author_name
'Elschenbroich, Christoph'
'M\"ockel, Reinhart'
'Vasil'kov, Alexander'
'Metz, Bernhard'
'Harms, Klaus'

_publ_section_title
;
 Chromium Sandwich Complexes of Polycyclic Aromatic Hydrocarbons:
 Triphenylene and Fluoranthene as \h^6^ Ligands
;
_journal_coden_ASTM EJICFO
_journal_issue 10
_journal_name_full 'European Journal of Inorganic Chemistry'
_journal_page_first 1391
_journal_page_last 1401
_journal_paper_doi 10.1002/(sici)1099-0682(199810)1998:10<1391::aid-ejic1391>3.0.co;2-6
_journal_volume 1998
_journal_year 1998
_chemical_formula_sum 'C32 H20 Cr I'
_space_group_IT_number 62
_symmetry_cell_setting orthorhombic
_symmetry_Int_Tables_number 62
_symmetry_space_group_name_Hall '-P 2ac 2n'
_symmetry_space_group_name_H-M 'P n m a'
_cell_angle_alpha 90
_cell_angle_beta 90
_cell_angle_gamma 90
_cell_formula_units_Z 4
_cell_length_a 22.3915(15)
_cell_length_b 10.1812(8)
_cell_length_c 10.4478(11)
_cod_original_formula_sum 'C32 H20 Cr1 I1'
_cod_database_code 1100643

loop_
_symmetry_equiv_pos_site_id
_symmetry_equiv_pos_as_xyz
1 x,y,z
2 1/2+x,y,1/2-z
3 1/2-x,1/2+y,1/2+z
4 x,1/2-y,z
5 -x,-y,-z
6 -1/2-x,-y,-1/2+z
7 -1/2+x,-1/2-y,-1/2-z
8 -x,-1/2+y,-z

loop_
_atom_site_label
_atom_site_type_symbol
_atom_site_fract_x
_atom_site_fract_y
_atom_site_fract_z
I1 I 0.92531(2) 0.75000 0.30596(4)
Cr1 Cr 0.94128(3) 0.25000 0.33108(6)
C1 C 0.99820(16) 0.3898(4) 0.2369(3)
H1 H 0.99720 0.48400 0.23970
C2 C 1.03130(16) 0.3191(3) 0.3274(3)
H2 H 1.05430 0.36560 0.39030
C3 C 0.8714(4) 0.25000 -0.1303(7)
C4 C 0.8546(3) 0.3757(11) -0.1751(6)
H3 H 0.82920 0.38000 -0.24890
C5 C 0.8735(3) 0.4878(10) -0.1171(6)
H4 H 0.86010 0.56980 -0.15210
C6 C 0.9117(2) 0.4871(6) -0.0077(4)
H5 H 0.92470 0.56680 0.03260
C7 C 0.92912(19) 0.3654(5) 0.0366(3)
C8 C 0.96708(16) 0.3216(4) 0.1424(3)
C9 C 0.9087(3) 0.25000 -0.0240(5)
C10 C 0.88654(16) 0.3901(4) 0.4301(3)
H6 H 0.88800 0.48430 0.42800
C11 C 0.92133(16) 0.3196(3) 0.5186(3)
H7 H 0.94530 0.36660 0.57960
C12 C 0.7453(2) 0.25000 0.0862(5)
C13 C 0.72821(18) 0.3748(5) 0.0404(3)
H8 H 0.69970 0.38110 -0.02810
C14 C 0.7515(2) 0.4873(5) 0.0918(4)
H9 H 0.73940 0.57060 0.05740
C15 C 0.79269(18) 0.4853(4) 0.1941(4)
H10 H 0.80870 0.56530 0.22860
C16 C 0.80909(15) 0.3652(4) 0.2425(3)
C17 C 0.84951(15) 0.3210(3) 0.3447(3)
C18 C 0.7853(2) 0.25000 0.1882(4)
C1C C 0.99820(16) 0.1102(4) 0.2369(3)
H1C H 0.99720 0.01600 0.23970
C2C C 1.03130(16) 0.1809(3) 0.3274(3)
C4C C 0.8546(3) 0.1243(11) -0.1751(6)
H3C H 0.82920 0.12000 -0.24890
C5C C 0.8735(3) 0.0122(10) -0.1171(6)
H4C H 0.86010 -0.06980 -0.15210
C6C C 0.9117(2) 0.0129(6) -0.0077(4)
H5C H 0.92470 -0.06680 0.03260
C7C C 0.92912(19) 0.1346(5) 0.0366(3)
C8C C 0.96708(16) 0.1784(4) 0.1424(3)
C10C C 0.88654(16) 0.1099(4) 0.4301(3)
H6C H 0.88800 0.01570 0.42800
C11C C 0.92133(16) 0.1804(3) 0.5186(3)
C13C C 0.72821(18) 0.1252(5) 0.0404(3)
H8C H 0.69970 0.11890 -0.02810
C14C C 0.7515(2) 0.0127(5) 0.0918(4)
H9C H 0.73940 -0.07060 0.05740
C15C C 0.79269(18) 0.0147(4) 0.1941(4)
H10C H 0.80870 -0.06530 0.22860
C16C C 0.80909(15) 0.1348(4) 0.2425(3)
C17C C 0.84951(15) 0.1790(3) 0.3447(3)
H7C H 0.94530 0.13340 0.57960
H2C H 1.05430 0.13440 0.39030

loop_
_atom_type_symbol
_atom_type_radius_bond
C 0.68
H 0.23
Cr 1.35
I 1.40
